data_4314362
loop_
_publ_author_name
'Dana J. Eisler'
'Richard J. Puddephatt'

_publ_section_title
;
 Structures and Conformational Dynamics of Gold(I) Halide Complexes of
 Resorcinarene Tetraphosphinite Ligands
;
_journal_name_full 'Inorganic Chemistry'
_journal_page_first 6352
_journal_page_last 6365
_journal_paper_doi 10.1021/ic034430c
_journal_volume 42
_journal_year 2003
_chemical_formula_sum 'C132 H104 Au4 Cl12 I4 O12 P4 S4'
_chemical_formula_weight 3855.14
_chemical_name_systematic
; 
 ? 
;
_space_group_IT_number 2
_symmetry_cell_setting triclinic
_symmetry_space_group_name_Hall '-P 1'
_symmetry_space_group_name_H-M 'P -1'
_atom_sites_solution_hydrogens geom
_atom_sites_solution_primary Patterson
_atom_sites_solution_secondary difmap
_audit_creation_method SHELXL-97
_cell_angle_alpha 70.3410(10)
_cell_angle_beta 68.5800(10)
_cell_angle_gamma 70.7110(10)
_cell_formula_units_Z 2
_cell_length_a 17.35380(10)
_cell_length_b 20.1204(2)
_cell_length_c 23.7107(2)
_cell_measurement_temperature 200(2)
_cell_volume 7051.70(12)
_computing_cell_refinement 'Nonius DENZO'
_computing_data_collection 'Nonius COLLECT'
_computing_data_reduction 'Nonius DENZO'
_computing_molecular_graphics 'Bruker SHELXTL'
_computing_publication_material 'Bruker SHELXTL'
_computing_structure_refinement 'SHELXL-97 (Sheldrick, 1997)'
_computing_structure_solution 'SHELXS-97 (Sheldrick, 1990)'
_diffrn_ambient_temperature 200(2)
_diffrn_measured_fraction_theta_full 0.990
_diffrn_measured_fraction_theta_max 0.990
_diffrn_measurement_device_type 'Nonius Kappa CCD'
_diffrn_measurement_method 'phi\omega scans'
_diffrn_radiation_monochromator graphite
_diffrn_radiation_source 'fine-focus sealed tube'
_diffrn_radiation_type MoK\a
_diffrn_radiation_wavelength 0.71073
_diffrn_reflns_av_R_equivalents 0.041
_diffrn_reflns_av_sigmaI/netI 0.0598
_diffrn_reflns_limit_h_max 24
_diffrn_reflns_limit_h_min -24
_diffrn_reflns_limit_k_max 27
_diffrn_reflns_limit_k_min -28
_diffrn_reflns_limit_l_max 32
_diffrn_reflns_limit_l_min -33
_diffrn_reflns_number 90400
_diffrn_reflns_theta_full 30.07
_diffrn_reflns_theta_max 30.07
_diffrn_reflns_theta_min 1.82
_exptl_absorpt_coefficient_mu 5.411
_exptl_absorpt_correction_T_max 0.4425
_exptl_absorpt_correction_T_min 0.2848
_exptl_absorpt_correction_type integration
_exptl_crystal_colour colourless
_exptl_crystal_density_diffrn 1.816
_exptl_crystal_density_method 'not measured'
_exptl_crystal_description block
_exptl_crystal_F_000 3696
_exptl_crystal_size_max 0.31
_exptl_crystal_size_mid 0.24
_exptl_crystal_size_min 0.18
_refine_diff_density_max 2.046
_refine_diff_density_min -1.682
_refine_diff_density_rms 0.166
_refine_ls_extinction_method none
_refine_ls_goodness_of_fit_ref 1.008
_refine_ls_hydrogen_treatment mixed
_refine_ls_matrix_type full
_refine_ls_number_parameters 1417
_refine_ls_number_reflns 41017
_refine_ls_number_restraints 306
_refine_ls_restrained_S_all 1.029
_refine_ls_R_factor_all 0.0878
_refine_ls_R_factor_gt 0.0504
_refine_ls_shift/su_max 0.003
_refine_ls_shift/su_mean 0.000
_refine_ls_structure_factor_coef Fsqd
_refine_ls_weighting_details 'calc w=1/[\s^2^(Fo^2^)+(0.0730P)^2^+18.0000P] where P=(Fo^2^+2Fc^2^)/3'
_refine_ls_weighting_scheme calc
_refine_ls_wR_factor_gt 0.1294
_refine_ls_wR_factor_ref 0.1490
_reflns_number_gt 27745
_reflns_number_total 41017
_reflns_threshold_expression >2sigma(I)
_cod_data_source_file ic034430csi20030423_013503_11.cif
_cod_data_source_block 10c
_cod_depositor_comments
;
The following automatic conversions were performed:

'_symmetry_cell_setting' value 'Triclinic' changed to 'triclinic'
according to the built-in table from CIF Core dictionary named
'cif_core.dic' version 2.4.1 from 2010-06-29.

Automatic conversion script
Id: cif_fix_values 1646 2011-03-28 12:23:43Z adriana 
;
_cod_original_cell_volume 7051.70(10)
_cod_database_code 4314362

loop_
_symmetry_equiv_pos_as_xyz
'x, y, z'
'-x, -y, -z'

loop_
_atom_site_label
_atom_site_type_symbol
_atom_site_fract_x
_atom_site_fract_y
_atom_site_fract_z
_atom_site_U_iso_or_equiv
_atom_site_adp_type
_atom_site_occupancy
_atom_site_symmetry_multiplicity
_atom_site_calc_flag
_atom_site_refinement_flags
_atom_site_disorder_assembly
_atom_site_disorder_group
Au1 Au -0.154524(16) -0.298248(14) 0.962345(11) 0.03921(6) Uani 1 1 d . . .
Au2 Au -0.115434(16) -0.499477(13) 0.787232(12) 0.03735(6) Uani 1 1 d . . .
Au3 Au -0.331797(15) 0.315669(13) 0.553064(11) 0.03588(6) Uani 1 1 d . . .
Au4 Au -0.713142(15) 0.269939(14) 0.613770(11) 0.03690(6) Uani 1 1 d . . .
P1 P -0.24745(10) -0.36022(8) 0.97353(7) 0.0325(3) Uani 1 1 d . . .
P2 P -0.03081(9) -0.42149(7) 0.74117(6) 0.0271(3) Uani 1 1 d . . .
P3 P -0.37998(9) 0.28027(8) 0.49504(7) 0.0282(3) Uani 1 1 d . . .
P4 P -0.67858(9) 0.27542(8) 0.69385(6) 0.0282(3) Uani 1 1 d . . .
I1 I -0.05094(3) -0.22657(3) 0.95072(2) 0.05572(13) Uani 1 1 d . . .
I2 I -0.19799(4) -0.59851(3) 0.83848(3) 0.06821(16) Uani 1 1 d . . .
I3 I -0.27835(3) 0.35699(3) 0.61940(2) 0.05373(13) Uani 1 1 d . . .
I4 I -0.76771(3) 0.28146(4) 0.52379(2) 0.06223(15) Uani 1 1 d . . .
O1A O -0.2951(2) -0.3287(2) 0.91902(17) 0.0298(8) Uani 1 1 d . . .
O2A O -0.0717(2) -0.3348(2) 0.72442(17) 0.0282(8) Uani 1 1 d . . .
O1B O -0.2121(3) -0.2358(2) 0.6286(2) 0.0332(9) Uani 1 1 d . . .
O2B O -0.3426(4) -0.2521(3) 0.6878(3) 0.0649(16) Uani 1 1 d . . .
O3B O -0.3750(2) 0.0000(2) 0.54848(19) 0.0328(9) Uani 1 1 d . . .
O4B O -0.2885(3) -0.0237(3) 0.4569(2) 0.0576(15) Uani 1 1 d . . .
O1C O -0.3954(2) 0.1988(2) 0.52361(16) 0.0273(8) Uani 1 1 d . . .
O2C O -0.6083(2) 0.2096(2) 0.72255(17) 0.0299(8) Uani 1 1 d . . .
O1D O -0.4630(3) -0.2201(2) 0.8380(2) 0.0415(10) Uani 1 1 d . . .
O2D O -0.5694(4) -0.2258(3) 0.9275(3) 0.0600(14) Uani 1 1 d . . .
O3D O -0.6201(3) 0.0237(3) 0.7741(2) 0.0412(10) Uani 1 1 d . . .
O4D O -0.5632(4) 0.0148(4) 0.6750(3) 0.0684(17) Uani 1 1 d . . .
C1A C -0.2533(3) -0.2927(3) 0.8587(2) 0.0251(10) Uani 1 1 d . . .
C2A C -0.2852(3) -0.2183(3) 0.8376(2) 0.0270(11) Uani 1 1 d . . .
C3A C -0.2428(3) -0.1859(3) 0.7777(2) 0.0269(11) Uani 1 1 d . . .
H3AA H -0.2639 -0.1355 0.7619 0.032 Uiso 1 1 calc R . .
C4A C -0.1711(3) -0.2225(3) 0.7392(2) 0.0242(10) Uani 1 1 d . . .
C5A C -0.1434(3) -0.2972(3) 0.7628(2) 0.0246(10) Uani 1 1 d . . .
C6A C -0.1841(3) -0.3327(3) 0.8226(2) 0.0262(11) Uani 1 1 d . . .
H6AA H -0.1646 -0.3835 0.8381 0.031 Uiso 1 1 calc R . .
C7A C -0.1271(3) -0.1807(3) 0.6749(2) 0.0247(10) Uani 1 1 d . . .
H7AA H -0.0892 -0.2167 0.6499 0.030 Uiso 1 1 calc R . .
C8A C -0.0711(3) -0.1385(3) 0.6799(3) 0.0287(11) Uani 1 1 d . . .
H8AA H -0.0506 -0.1066 0.6383 0.034 Uiso 1 1 calc R . .
H8AB H -0.1066 -0.1070 0.7089 0.034 Uiso 1 1 calc R . .
C9A C 0.0054(4) -0.1869(4) 0.7026(3) 0.0421(15) Uani 1 1 d . . .
H9AA H -0.0142 -0.2219 0.7424 0.050 Uiso 1 1 calc R . .
H9AB H 0.0442 -0.2149 0.6716 0.050 Uiso 1 1 calc R . .
C1A1 C 0.0536(3) -0.1431(2) 0.7125(2) 0.0359(13) Uani 1 1 d G . .
C1A2 C 0.0506(3) -0.1490(3) 0.77338(17) 0.057(2) Uani 1 1 d G . .
H1AA H 0.0185 -0.1796 0.8074 0.068 Uiso 1 1 calc R . .
C1A3 C 0.0944(4) -0.1102(4) 0.7844(2) 0.079(3) Uani 1 1 d G . .
H1AB H 0.0924 -0.1143 0.8260 0.094 Uiso 1 1 calc R . .
C1A4 C 0.1413(4) -0.0655(3) 0.7346(3) 0.072(3) Uani 1 1 d G . .
H1AC H 0.1713 -0.0390 0.7422 0.086 Uiso 1 1 calc R . .
C1A5 C 0.1443(3) -0.0596(3) 0.6738(2) 0.064(2) Uani 1 1 d G . .
H1AD H 0.1764 -0.0291 0.6397 0.077 Uiso 1 1 calc R . .
C1A6 C 0.1004(3) -0.0984(3) 0.66272(16) 0.0513(18) Uani 1 1 d G . .
H1AE H 0.1025 -0.0943 0.6211 0.062 Uiso 1 1 calc R . .
C2A1 C -0.3379(2) -0.3601(3) 1.04076(15) 0.0382(14) Uani 1 1 d G . .
C2A2 C -0.4180(3) -0.3583(3) 1.03936(19) 0.0516(18) Uani 1 1 d G . .
H2AA H -0.4271 -0.3534 1.0009 0.062 Uiso 1 1 calc R . .
C2A3 C -0.4846(2) -0.3636(3) 1.0943(3) 0.071(3) Uani 1 1 d G . .
H2AB H -0.5393 -0.3624 1.0933 0.085 Uiso 1 1 calc R . .
C2A4 C -0.4712(3) -0.3708(3) 1.15055(19) 0.091(4) Uani 1 1 d G . .
H2AC H -0.5168 -0.3745 1.1881 0.109 Uiso 1 1 calc R . .
C2A5 C -0.3912(4) -0.3726(3) 1.15196(16) 0.083(3) Uani 1 1 d G . .
H2AD H -0.3820 -0.3775 1.1904 0.100 Uiso 1 1 calc R . .
C2A6 C -0.3245(3) -0.3672(3) 1.0971(2) 0.057(2) Uani 1 1 d G . .
H2AE H -0.2698 -0.3685 1.0980 0.069 Uiso 1 1 calc R . .
C3A1 C -0.1987(3) -0.45504(18) 0.9762(2) 0.0396(15) Uani 1 1 d G . .
C3A2 C -0.2486(2) -0.5046(2) 0.9950(3) 0.062(2) Uani 1 1 d G . .
H3AB H -0.3088 -0.4883 1.0044 0.074 Uiso 1 1 calc R . .
C3A3 C -0.2103(3) -0.5781(2) 1.0000(3) 0.080(3) Uani 1 1 d G . .
H3AC H -0.2444 -0.6120 1.0129 0.096 Uiso 1 1 calc R . .
C3A4 C -0.1222(3) -0.60201(19) 0.9862(3) 0.067(2) Uani 1 1 d G . .
H3AD H -0.0960 -0.6522 0.9896 0.080 Uiso 1 1 calc R . .
C3A5 C -0.0723(2) -0.5524(3) 0.9674(3) 0.067(2) Uani 1 1 d G . .
H3AE H -0.0121 -0.5688 0.9580 0.081 Uiso 1 1 calc R . .
C3A6 C -0.1106(3) -0.4789(2) 0.9624(2) 0.0526(19) Uani 1 1 d G . .
H3AF H -0.0765 -0.4451 0.9495 0.063 Uiso 1 1 calc R . .
C4A1 C 0.0404(2) -0.4321(2) 0.78537(19) 0.0327(12) Uani 1 1 d G . .
C4A2 C 0.0307(2) -0.3815(2) 0.81688(19) 0.0367(13) Uani 1 1 d G . .
H4AA H -0.0137 -0.3385 0.8148 0.044 Uiso 1 1 calc R . .
C4A3 C 0.0860(3) -0.3937(2) 0.8513(2) 0.0467(17) Uani 1 1 d G . .
H4AB H 0.0794 -0.3590 0.8729 0.056 Uiso 1 1 calc R . .
C4A4 C 0.1511(3) -0.4565(3) 0.8543(2) 0.066(2) Uani 1 1 d G . .
H4AC H 0.1889 -0.4648 0.8779 0.079 Uiso 1 1 calc R . .
C4A5 C 0.1608(3) -0.5071(3) 0.8228(3) 0.079(3) Uani 1 1 d G . .
H4AD H 0.2052 -0.5501 0.8248 0.095 Uiso 1 1 calc R . .
C4A6 C 0.1055(3) -0.4950(2) 0.7883(2) 0.063(2) Uani 1 1 d G . .
H4AE H 0.1121 -0.5296 0.7668 0.076 Uiso 1 1 calc R . .
C5A1 C 0.0387(2) -0.4340(2) 0.66569(14) 0.0298(11) Uani 1 1 d G . .
C5A2 C 0.0758(3) -0.37964(17) 0.62057(18) 0.0420(15) Uani 1 1 d G . .
H5AA H 0.0650 -0.3340 0.6291 0.050 Uiso 1 1 calc R . .
C5A3 C 0.1289(3) -0.3921(2) 0.56301(16) 0.0483(17) Uani 1 1 d G . .
H5AB H 0.1543 -0.3549 0.5322 0.058 Uiso 1 1 calc R . .
C5A4 C 0.1447(3) -0.4589(3) 0.55057(15) 0.0502(18) Uani 1 1 d G . .
H5AC H 0.1810 -0.4673 0.5112 0.060 Uiso 1 1 calc R . .
C5A5 C 0.1075(3) -0.5132(2) 0.5957(2) 0.0496(17) Uani 1 1 d G . .
H5AD H 0.1184 -0.5589 0.5872 0.060 Uiso 1 1 calc R . .
C5A6 C 0.0545(3) -0.50081(18) 0.65324(18) 0.0435(15) Uani 1 1 d G . .
H5AE H 0.0291 -0.5380 0.6841 0.052 Uiso 1 1 calc R . .
C1B C -0.2366(3) -0.1603(3) 0.6214(3) 0.0284(11) Uani 1 1 d . . .
C2B C -0.1931(3) -0.1307(3) 0.6416(2) 0.0249(10) Uani 1 1 d . . .
C3B C -0.2114(3) -0.0545(3) 0.6284(2) 0.0247(10) Uani 1 1 d . . .
H3BA H -0.1828 -0.0327 0.6421 0.030 Uiso 1 1 calc R . .
C4B C -0.2707(3) -0.0097(3) 0.5956(2) 0.0239(10) Uani 1 1 d . . .
C5B C -0.3122(3) -0.0436(3) 0.5786(3) 0.0286(11) Uani 1 1 d . . .
C6B C -0.2965(4) -0.1180(3) 0.5898(3) 0.0316(12) Uani 1 1 d . . .
H6BA H -0.3258 -0.1395 0.5764 0.038 Uiso 1 1 calc R . .
C7B C -0.2881(3) 0.0731(3) 0.5768(2) 0.0248(10) Uani 1 1 d . . .
H7BA H -0.2925 0.0882 0.5331 0.030 Uiso 1 1 calc R . .
C8B C -0.2167(3) 0.1045(3) 0.5743(3) 0.0305(12) Uani 1 1 d . . .
H8BA H -0.2372 0.1578 0.5686 0.037 Uiso 1 1 calc R . .
H8BB H -0.2022 0.0837 0.6144 0.037 Uiso 1 1 calc R . .
C9B C -0.1369(4) 0.0875(4) 0.5206(3) 0.0417(15) Uani 1 1 d . . .
H9BA H -0.1186 0.0343 0.5255 0.050 Uiso 1 1 calc R . .
H9BB H -0.1517 0.1098 0.4806 0.050 Uiso 1 1 calc R . .
C1B1 C -0.0628(2) 0.1143(2) 0.5169(2) 0.0358(13) Uani 1 1 d G . .
C1B2 C -0.0572(3) 0.1854(2) 0.4855(2) 0.0458(16) Uani 1 1 d G . .
H1BA H -0.0998 0.2173 0.4662 0.055 Uiso 1 1 calc R . .
C1B3 C 0.0107(3) 0.2099(2) 0.4824(2) 0.0531(19) Uani 1 1 d G . .
H1BB H 0.0145 0.2585 0.4609 0.064 Uiso 1 1 calc R . .
C1B4 C 0.0730(3) 0.1634(3) 0.5106(2) 0.0533(19) Uani 1 1 d G . .
H1BC H 0.1194 0.1801 0.5084 0.064 Uiso 1 1 calc R . .
C1B5 C 0.0674(3) 0.0923(3) 0.5419(2) 0.062(2) Uani 1 1 d G . .
H1BD H 0.1100 0.0604 0.5612 0.075 Uiso 1 1 calc R . .
C1B6 C -0.0005(3) 0.06774(19) 0.5451(2) 0.0543(19) Uani 1 1 d G . .
H1BE H -0.0043 0.0191 0.5665 0.065 Uiso 1 1 calc R . .
C10B C -0.2712(4) -0.2757(4) 0.6608(3) 0.0404(14) Uani 1 1 d . A .
C11B C -0.2341(4) -0.3516(3) 0.6551(3) 0.0409(14) Uiso 1 1 d D . .
C12B C -0.2732(7) -0.4135(6) 0.6761(6) 0.032(3) Uiso 0.50 1 d PD A 1
H12A H -0.3311 -0.4142 0.6980 0.038 Uiso 0.50 1 calc PR A 1
C13B C -0.2048(11) -0.4736(7) 0.6563(8) 0.052(4) Uiso 0.50 1 d PD A 1
H13A H -0.2110 -0.5222 0.6725 0.063 Uiso 0.50 1 calc PR A 1
C14B C -0.1346(9) -0.4581(7) 0.6156(8) 0.051(4) Uiso 0.50 1 d PD A 1
H14A H -0.0895 -0.4903 0.5933 0.062 Uiso 0.50 1 calc PR A 1
S1B S -0.1373(3) -0.3776(2) 0.6096(2) 0.0492(11) Uiso 0.50 1 d PD A 1
C12B C -0.1555(7) -0.3857(6) 0.6256(6) 0.028(3) Uiso 0.50 1 d PD A 2
H12C H -0.1075 -0.3650 0.6042 0.034 Uiso 0.50 1 calc PR A 2
C13B C -0.1578(11) -0.4613(7) 0.6325(8) 0.049(4) Uiso 0.50 1 d PD A 2
H13B H -0.1110 -0.4945 0.6126 0.059 Uiso 0.50 1 calc PR A 2
C14B C -0.2316(10) -0.4782(7) 0.6693(8) 0.056(5) Uiso 0.50 1 d PD A 2
H14C H -0.2458 -0.5229 0.6772 0.067 Uiso 0.50 1 calc PR A 2
S1B S -0.2896(3) -0.4136(3) 0.6967(3) 0.0623(13) Uiso 0.50 1 d PD A 2
C15B C -0.3545(4) 0.0090(3) 0.4864(3) 0.0357(13) Uani 1 1 d . B .
C16B C -0.4215(4) 0.0630(3) 0.4612(3) 0.0359(13) Uiso 1 1 d D . .
C17B C -0.408(2) 0.083(2) 0.3970(9) 0.19(2) Uiso 0.50 1 d PD B 1
H17A H -0.3584 0.0621 0.3681 0.234 Uiso 0.50 1 calc PR B 1
C18B C -0.4794(10) 0.1408(8) 0.3796(6) 0.045(4) Uiso 0.50 1 d PD B 1
H18A H -0.4860 0.1605 0.3387 0.055 Uiso 0.50 1 calc PR B 1
C19B C -0.5342(8) 0.1610(7) 0.4318(6) 0.044(4) Uiso 0.50 1 d PD B 1
H19A H -0.5826 0.2005 0.4299 0.052 Uiso 0.50 1 calc PR B 1
S2B S -0.5122(2) 0.1106(2) 0.50497(19) 0.0399(9) Uiso 0.50 1 d PD B 1
C17B C -0.4940(6) 0.1088(5) 0.4872(5) 0.015(2) Uiso 0.50 1 d PD B 2
H17B H -0.5065 0.1091 0.5296 0.018 Uiso 0.50 1 calc PR B 2
C18B C -0.5486(8) 0.1541(7) 0.4538(6) 0.041(3) Uiso 0.50 1 d PD B 2
H18B H -0.6032 0.1837 0.4688 0.049 Uiso 0.50 1 calc PR B 2
C19B C -0.5082(8) 0.1477(7) 0.3944(5) 0.033(3) Uiso 0.50 1 d PD B 2
H19C H -0.5309 0.1754 0.3604 0.040 Uiso 0.50 1 calc PR B 2
S2B S -0.4121(3) 0.0852(3) 0.3862(2) 0.0513(10) Uiso 0.50 1 d PD B 2
C1C C -0.4239(3) 0.1707(3) 0.5887(2) 0.0254(10) Uani 1 1 d . . .
C2C C -0.3731(3) 0.1082(3) 0.6159(2) 0.0236(10) Uani 1 1 d . . .
C3C C -0.4037(3) 0.0821(3) 0.6802(2) 0.0262(11) Uani 1 1 d . . .
H3CA H -0.3702 0.0391 0.7001 0.031 Uiso 1 1 calc R . .
C4C C -0.4811(3) 0.1155(3) 0.7175(2) 0.0267(11) Uani 1 1 d . . .
C5C C -0.5302(3) 0.1773(3) 0.6861(2) 0.0245(10) Uani 1 1 d . . .
C6C C -0.5024(3) 0.2050(3) 0.6221(2) 0.0259(11) Uani 1 1 d . . .
H6CA H -0.5366 0.2466 0.6015 0.031 Uiso 1 1 calc R . .
C7C C -0.5064(3) 0.0859(3) 0.7882(2) 0.0298(12) Uani 1 1 d . . .
H7CA H -0.5681 0.1086 0.8049 0.036 Uiso 1 1 calc R . .
C8C C -0.4561(4) 0.1064(3) 0.8181(3) 0.0350(13) Uani 1 1 d . . .
H8CA H -0.3947 0.0853 0.8010 0.042 Uiso 1 1 calc R . .
H8CB H -0.4722 0.0840 0.8636 0.042 Uiso 1 1 calc R . .
C9C C -0.4690(5) 0.1877(3) 0.8083(3) 0.0471(17) Uani 1 1 d . . .
H9CA H -0.4607 0.2117 0.7633 0.056 Uiso 1 1 calc R . .
H9CB H -0.5283 0.2081 0.8310 0.056 Uiso 1 1 calc R . .
C1C1 C -0.4080(3) 0.2040(3) 0.8310(2) 0.0466(16) Uani 1 1 d G . .
C1C2 C -0.4163(4) 0.1877(3) 0.89446(19) 0.059(2) Uani 1 1 d G . .
H1CA H -0.4610 0.1662 0.9242 0.071 Uiso 1 1 calc R . .
C1C3 C -0.3593(5) 0.2028(4) 0.9144(2) 0.078(3) Uani 1 1 d G . .
H1CB H -0.3650 0.1916 0.9578 0.093 Uiso 1 1 calc R . .
C1C4 C -0.2939(4) 0.2342(4) 0.8709(4) 0.096(4) Uani 1 1 d G . .
H1CC H -0.2549 0.2445 0.8845 0.115 Uiso 1 1 calc R . .
C1C5 C -0.2856(4) 0.2506(4) 0.8074(3) 0.096(4) Uani 1 1 d G . .
H1CD H -0.2409 0.2721 0.7777 0.116 Uiso 1 1 calc R . .
C1C6 C -0.3426(4) 0.2355(4) 0.78748(19) 0.071(3) Uani 1 1 d G . .
H1CE H -0.3369 0.2467 0.7441 0.086 Uiso 1 1 calc R . .
C2C1 C -0.3118(2) 0.2726(2) 0.41783(13) 0.0321(12) Uani 1 1 d G . .
C2C2 C -0.2603(3) 0.3216(2) 0.38523(18) 0.0422(15) Uani 1 1 d G . .
H2CA H -0.2549 0.3522 0.4059 0.051 Uiso 1 1 calc R . .
C2C3 C -0.2166(3) 0.3257(2) 0.32244(19) 0.053(2) Uani 1 1 d G . .
H2CB H -0.1814 0.3591 0.3002 0.064 Uiso 1 1 calc R . .
C2C4 C -0.2245(3) 0.2809(3) 0.29224(14) 0.057(2) Uani 1 1 d G . .
H2CC H -0.1947 0.2837 0.2493 0.068 Uiso 1 1 calc R . .
C2C5 C -0.2761(3) 0.2319(2) 0.32484(18) 0.055(2) Uani 1 1 d G . .
H2CD H -0.2815 0.2013 0.3042 0.066 Uiso 1 1 calc R . .
C2C6 C -0.3197(3) 0.2278(2) 0.38764(18) 0.0435(15) Uani 1 1 d G . .
H2CE H -0.3550 0.1944 0.4099 0.052 Uiso 1 1 calc R . .
C3C1 C -0.4790(2) 0.3400(2) 0.4813(2) 0.0333(12) Uani 1 1 d G . .
C3C2 C -0.5160(3) 0.4014(2) 0.5049(2) 0.0474(17) Uani 1 1 d G . .
H3CB H -0.4916 0.4104 0.5307 0.057 Uiso 1 1 calc R . .
C3C3 C -0.5887(3) 0.4497(2) 0.4907(2) 0.065(2) Uani 1 1 d G . .
H3CC H -0.6140 0.4917 0.5068 0.078 Uiso 1 1 calc R . .
C3C4 C -0.6245(2) 0.4366(3) 0.4528(3) 0.059(2) Uani 1 1 d G . .
H3CD H -0.6742 0.4696 0.4431 0.071 Uiso 1 1 calc R . .
C3C5 C -0.5874(3) 0.3751(3) 0.4293(2) 0.060(2) Uani 1 1 d G . .
H3CE H -0.6118 0.3662 0.4034 0.072 Uiso 1 1 calc R . .
C3C6 C -0.5147(3) 0.3268(2) 0.4435(2) 0.0471(16) Uani 1 1 d G . .
H3CF H -0.4894 0.2848 0.4274 0.057 Uiso 1 1 calc R . .
C4C1 C -0.7676(2) 0.2819(3) 0.76212(15) 0.0330(13) Uani 1 1 d G . .
C4C2 C -0.7573(2) 0.2778(3) 0.81876(19) 0.0512(19) Uani 1 1 d G . .
H4CA H -0.7018 0.2679 0.8226 0.061 Uiso 1 1 calc R . .
C4C3 C -0.8283(3) 0.2880(3) 0.86974(16) 0.067(3) Uani 1 1 d G . .
H4CB H -0.8213 0.2851 0.9085 0.080 Uiso 1 1 calc R . .
C4C4 C -0.9095(2) 0.3024(3) 0.86406(18) 0.063(2) Uani 1 1 d G . .
H4CC H -0.9580 0.3093 0.8989 0.075 Uiso 1 1 calc R . .
C4C5 C -0.91982(18) 0.3066(3) 0.8074(2) 0.057(2) Uani 1 1 d G . .
H4CD H -0.9753 0.3164 0.8035 0.068 Uiso 1 1 calc R . .
C4C6 C -0.8489(2) 0.2963(3) 0.75644(17) 0.0469(17) Uani 1 1 d G . .
H4CE H -0.8559 0.2992 0.7177 0.056 Uiso 1 1 calc R . .
C5C1 C -0.6429(3) 0.35598(19) 0.6775(2) 0.0351(13) Uani 1 1 d G . .
C5C2 C -0.6996(3) 0.4213(2) 0.6608(3) 0.070(3) Uani 1 1 d G . .
H5CA H -0.7532 0.4213 0.6587 0.084 Uiso 1 1 calc R . .
C5C3 C -0.6778(4) 0.48673(19) 0.6473(3) 0.095(4) Uani 1 1 d G . .
H5CB H -0.7166 0.5314 0.6359 0.114 Uiso 1 1 calc R . .
C5C4 C -0.5994(4) 0.4868(2) 0.6505(3) 0.073(3) Uani 1 1 d G . .
H5CC H -0.5845 0.5314 0.6412 0.087 Uiso 1 1 calc R . .
C5C5 C -0.5427(3) 0.4214(3) 0.6671(2) 0.0506(17) Uani 1 1 d G . .
H5CD H -0.4891 0.4214 0.6692 0.061 Uiso 1 1 calc R . .
C5C6 C -0.5645(2) 0.3560(2) 0.6806(2) 0.0363(13) Uani 1 1 d G . .
H5CE H -0.5257 0.3113 0.6920 0.044 Uiso 1 1 calc R . .
C1D C -0.4766(4) -0.1447(3) 0.8295(3) 0.0323(12) Uani 1 1 d . . .
C2D C -0.4226(3) -0.1209(3) 0.8452(2) 0.0274(11) Uani 1 1 d . . .
C3D C -0.4326(3) -0.0466(3) 0.8313(2) 0.0282(11) Uani 1 1 d . . .
H3DA H -0.3953 -0.0286 0.8402 0.034 Uiso 1 1 calc R . .
C4D C -0.4959(3) 0.0029(3) 0.8044(2) 0.0269(11) Uani 1 1 d . . .
C5D C -0.5488(4) -0.0248(3) 0.7926(3) 0.0336(13) Uani 1 1 d . . .
C6D C -0.5390(4) -0.0978(3) 0.8033(3) 0.0381(14) Uani 1 1 d . . .
H6DA H -0.5749 -0.1156 0.7928 0.046 Uiso 1 1 calc R . .
C7D C -0.3591(3) -0.1757(3) 0.8801(3) 0.0296(12) Uani 1 1 d . . .
H7DA H -0.3907 -0.2118 0.9127 0.035 Uiso 1 1 calc R . .
C8D C -0.3276(4) -0.1434(3) 0.9149(3) 0.0345(13) Uani 1 1 d . . .
H8DA H -0.3065 -0.1005 0.8857 0.041 Uiso 1 1 calc R . .
H8DB H -0.2789 -0.1797 0.9283 0.041 Uiso 1 1 calc R . .
C9D C -0.3953(4) -0.1205(4) 0.9722(3) 0.0443(16) Uani 1 1 d . . .
H9DA H -0.4444 -0.0852 0.9589 0.053 Uiso 1 1 calc R . .
H9DB H -0.4154 -0.1637 1.0017 0.053 Uiso 1 1 calc R . .
C1D1 C -0.3659(3) -0.0875(3) 1.0059(2) 0.0466(17) Uani 1 1 d G . .
C1D2 C -0.3846(4) -0.0125(3) 0.9963(3) 0.068(2) Uani 1 1 d G . .
H1DA H -0.4173 0.0181 0.9686 0.082 Uiso 1 1 calc R . .
C1D3 C -0.3556(5) 0.0176(2) 1.0273(3) 0.083(3) Uani 1 1 d G . .
H1DB H -0.3684 0.0688 1.0208 0.099 Uiso 1 1 calc R . .
C1D4 C -0.3077(4) -0.0273(3) 1.0678(3) 0.073(3) Uani 1 1 d G . .
H1DC H -0.2879 -0.0067 1.0890 0.088 Uiso 1 1 calc R . .
C1D5 C -0.2889(4) -0.1023(3) 1.0774(3) 0.076(3) Uani 1 1 d G . .
H1DD H -0.2562 -0.1329 1.1051 0.092 Uiso 1 1 calc R . .
C1D6 C -0.3180(4) -0.1324(2) 1.0464(2) 0.063(2) Uani 1 1 d G . .
H1DE H -0.3052 -0.1836 1.0530 0.075 Uiso 1 1 calc R . .
C10D C -0.5144(5) -0.2553(4) 0.8898(3) 0.0432(15) Uani 1 1 d . C .
C11D C -0.4922(4) -0.3337(4) 0.8934(3) 0.0484(16) Uiso 1 1 d D . .
C12D C -0.4261(10) -0.3735(8) 0.8618(8) 0.052(4) Uiso 0.50 1 d PD C 1
H12D H -0.3804 -0.3558 0.8293 0.062 Uiso 0.50 1 calc PR C 1
C13D C -0.4319(13) -0.4505(8) 0.8836(11) 0.075(6) Uiso 0.50 1 d PD C 1
H13C H -0.3875 -0.4895 0.8700 0.090 Uiso 0.50 1 calc PR C 1
C14D C -0.5072(13) -0.4584(8) 0.9246(10) 0.081(8) Uiso 0.50 1 d PD C 1
H14E H -0.5277 -0.5011 0.9380 0.098 Uiso 0.50 1 calc PR C 1
S1D S -0.5596(3) -0.3838(3) 0.9488(2) 0.0609(12) Uiso 0.50 1 d PD C 1
C12D C -0.5304(8) -0.3938(6) 0.9370(5) 0.030(3) Uiso 0.50 1 d PD C 2
H12E H -0.5791 -0.3907 0.9722 0.036 Uiso 0.50 1 calc PR C 2
C13D C -0.4796(15) -0.4581(8) 0.9160(10) 0.073(6) Uiso 0.50 1 d PD C 2
H13D H -0.4897 -0.5044 0.9399 0.088 Uiso 0.50 1 calc PR C 2
C14D C -0.4190(12) -0.4515(8) 0.8631(9) 0.075(7) Uiso 0.50 1 d PD C 2
H14G H -0.3899 -0.4874 0.8399 0.090 Uiso 0.50 1 calc PR C 2
S1D S -0.4030(5) -0.3732(4) 0.8449(4) 0.098(2) Uiso 0.50 1 d PD C 2
C15D C -0.6224(5) 0.0337(4) 0.7167(3) 0.0451(16) Uani 1 1 d . . .
C16D C -0.7096(5) 0.0734(4) 0.7101(4) 0.0468(16) Uani 1 1 d . . .
C17D C -0.7321(5) 0.0893(4) 0.6586(4) 0.0490(17) Uani 1 1 d . . .
H17C H -0.6940 0.0804 0.6199 0.059 Uiso 1 1 calc R . .
C18D C -0.8225(6) 0.1223(5) 0.6691(5) 0.064(2) Uani 1 1 d . . .
H18C H -0.8512 0.1373 0.6380 0.077 Uiso 1 1 calc R . .
C19D C -0.8604(6) 0.1291(5) 0.7272(5) 0.070(3) Uani 1 1 d . . .
H19E H -0.9194 0.1497 0.7424 0.084 Uiso 1 1 calc R . .
S2D S -0.79066(14) 0.09645(13) 0.77223(11) 0.0652(6) Uani 1 1 d . . .
C200 C 0.4367(7) -0.3935(6) 0.7462(7) 0.126(5) Uani 1 1 d D . .
H20A H 0.4084 -0.3817 0.7129 0.151 Uiso 1 1 calc R . .
Cl20 Cl 0.3581(3) -0.4092(3) 0.8143(3) 0.177(2) Uani 1 1 d D . .
Cl21 Cl 0.5174(3) -0.46939(19) 0.73345(18) 0.1179(12) Uani 1 1 d D . .
Cl22 Cl 0.4713(2) -0.31836(18) 0.73237(18) 0.1092(10) Uani 1 1 d D . .
C400 C -0.7461(9) -0.1785(6) 0.9076(6) 0.185(10) Uani 1 1 d DU . .
H40A H -0.6977 -0.1824 0.9229 0.222 Uiso 1 1 calc R . .
Cl40 Cl -0.8171(6) -0.2196(4) 0.9687(5) 0.450(10) Uani 1 1 d DU . .
Cl41 Cl -0.7050(4) -0.2248(3) 0.8494(4) 0.223(3) Uani 1 1 d DU . .
Cl42 Cl -0.7837(4) -0.0898(2) 0.8778(3) 0.194(3) Uani 1 1 d DU . .
C600 C -0.1714(8) 0.0490(10) 0.7987(6) 0.109(9) Uani 0.50 1 d PDU . .
H60A H -0.2054 0.0965 0.8089 0.131 Uiso 0.50 1 calc PR . .
Cl60 Cl -0.1728(8) -0.0172(7) 0.8668(4) 0.202(6) Uani 0.50 1 d PDU . .
Cl61 Cl -0.0692(4) 0.0558(5) 0.7570(5) 0.165(4) Uani 0.50 1 d PDU . .
Cl62 Cl -0.2174(3) 0.0281(5) 0.7571(3) 0.128(3) Uani 0.50 1 d PDU . .
C500 C -0.0337(14) 0.0983(9) 0.9234(10) 0.27(4) Uani 0.50 1 d PD . .
H50A H -0.0817 0.0941 0.9629 0.320 Uiso 0.50 1 calc PR . .
Cl50 Cl -0.0014(11) 0.0223(6) 0.8966(8) 0.248(7) Uani 0.50 1 d PD . .
Cl51 Cl 0.0547(8) 0.1040(7) 0.9366(6) 0.198(5) Uani 0.50 1 d PD . .
Cl52 Cl -0.0620(6) 0.1753(6) 0.8675(6) 0.215(6) Uani 0.50 1 d PD . .
C100 C 0.0034(6) -0.2998(4) 0.3729(4) 0.065(2) Uani 1 1 d D . .
H10A H -0.0599 -0.2826 0.3821 0.078 Uiso 1 1 calc R . .
Cl10 Cl 0.0436(3) -0.33801(18) 0.30838(15) 0.1124(11) Uani 1 1 d D . .
Cl11 Cl 0.02817(17) -0.36410(15) 0.43804(12) 0.0832(7) Uani 1 1 d D . .
Cl12 Cl 0.0475(2) -0.22497(15) 0.35241(14) 0.0888(8) Uani 1 1 d D . .

loop_
_atom_site_aniso_label
_atom_site_aniso_U_11
_atom_site_aniso_U_22
_atom_site_aniso_U_33
_atom_site_aniso_U_23
_atom_site_aniso_U_13
_atom_site_aniso_U_12
Au1 0.04321(13) 0.03809(14) 0.03331(12) -0.00423(10) -0.01460(10) -0.00636(10)
Au2 0.03998(13) 0.02761(12) 0.04174(13) -0.00900(9) -0.00591(10) -0.01055(9)
Au3 0.04073(13) 0.03107(12) 0.03580(12) -0.00281(9) -0.01329(9) -0.01135(10)
Au4 0.03240(11) 0.04273(14) 0.03370(11) -0.01147(10) -0.01134(9) -0.00227(10)
P1 0.0387(8) 0.0264(7) 0.0260(7) -0.0010(6) -0.0121(6) -0.0021(6)
P2 0.0304(7) 0.0177(6) 0.0288(7) -0.0049(5) -0.0083(5) -0.0010(5)
P3 0.0306(7) 0.0201(7) 0.0294(7) -0.0009(5) -0.0088(5) -0.0053(5)
P4 0.0239(6) 0.0255(7) 0.0272(6) -0.0053(5) -0.0075(5) 0.0029(5)
I1 0.0606(3) 0.0620(3) 0.0479(3) -0.0056(2) -0.0166(2) -0.0257(3)
I2 0.0742(4) 0.0530(3) 0.0778(4) -0.0118(3) -0.0051(3) -0.0385(3)
I3 0.0676(3) 0.0577(3) 0.0479(3) -0.0039(2) -0.0273(2) -0.0271(2)
I4 0.0578(3) 0.0943(4) 0.0438(3) -0.0175(3) -0.0209(2) -0.0220(3)
O1A 0.0318(19) 0.0223(19) 0.0251(18) 0.0036(15) -0.0089(15) -0.0025(15)
O2A 0.0310(19) 0.0201(18) 0.0265(18) -0.0059(14) -0.0063(15) 0.0008(15)
O1B 0.035(2) 0.0189(19) 0.049(2) -0.0061(17) -0.0177(18) -0.0060(16)
O2B 0.056(3) 0.036(3) 0.078(4) -0.005(3) 0.004(3) -0.015(2)
O3B 0.031(2) 0.028(2) 0.039(2) -0.0046(17) -0.0173(17) -0.0021(16)
O4B 0.051(3) 0.068(4) 0.039(3) -0.011(2) -0.020(2) 0.010(3)
O1C 0.0318(19) 0.0200(18) 0.0248(18) -0.0010(14) -0.0073(15) -0.0049(15)
O2C 0.0258(18) 0.0233(19) 0.0277(18) -0.0032(15) -0.0056(15) 0.0047(15)
O1D 0.044(2) 0.025(2) 0.051(3) -0.0048(19) -0.012(2) -0.0096(19)
O2D 0.069(4) 0.054(3) 0.050(3) -0.010(3) 0.000(3) -0.028(3)
O3D 0.039(2) 0.038(3) 0.047(3) -0.010(2) -0.023(2) 0.0017(19)
O4D 0.059(3) 0.093(5) 0.048(3) -0.021(3) -0.023(3) -0.001(3)
C1A 0.029(3) 0.021(2) 0.020(2) 0.0004(19) -0.0082(19) -0.004(2)
C2A 0.028(3) 0.021(3) 0.025(2) -0.002(2) -0.005(2) -0.003(2)
C3A 0.027(2) 0.022(3) 0.022(2) -0.0005(19) -0.0063(19) 0.000(2)
C4A 0.025(2) 0.019(2) 0.026(2) -0.0048(19) -0.0100(19) 0.0010(19)
C5A 0.023(2) 0.023(3) 0.026(2) -0.006(2) -0.0083(19) -0.0021(19)
C6A 0.031(3) 0.016(2) 0.026(2) -0.0015(19) -0.011(2) 0.001(2)
C7A 0.023(2) 0.020(2) 0.025(2) -0.0030(19) -0.0066(19) -0.0007(19)
C8A 0.025(2) 0.026(3) 0.034(3) -0.002(2) -0.012(2) -0.006(2)
C9A 0.035(3) 0.033(3) 0.057(4) -0.004(3) -0.023(3) -0.001(3)
C1A1 0.033(3) 0.030(3) 0.043(3) -0.003(3) -0.015(2) -0.005(2)
C1A2 0.071(5) 0.063(5) 0.040(4) -0.008(3) -0.017(4) -0.024(4)
C1A3 0.102(8) 0.098(8) 0.056(5) -0.017(5) -0.030(5) -0.042(6)
C1A4 0.088(7) 0.069(6) 0.082(6) -0.017(5) -0.039(5) -0.032(5)
C1A5 0.056(5) 0.050(5) 0.081(6) 0.004(4) -0.019(4) -0.026(4)
C1A6 0.043(4) 0.050(4) 0.055(4) -0.002(3) -0.016(3) -0.014(3)
C2A1 0.051(4) 0.021(3) 0.027(3) -0.001(2) -0.004(2) -0.001(2)
C2A2 0.055(4) 0.045(4) 0.039(4) -0.006(3) -0.003(3) -0.009(3)
C2A3 0.058(5) 0.057(5) 0.060(5) -0.003(4) 0.011(4) -0.010(4)
C2A4 0.098(8) 0.055(5) 0.054(5) -0.005(4) 0.035(5) -0.007(5)
C2A5 0.108(8) 0.070(6) 0.031(4) -0.006(4) 0.004(4) -0.004(6)
C2A6 0.071(5) 0.052(5) 0.033(3) -0.007(3) -0.013(3) -0.001(4)
C3A1 0.046(3) 0.028(3) 0.032(3) -0.001(2) -0.015(3) 0.005(3)
C3A2 0.050(4) 0.035(4) 0.102(7) -0.027(4) -0.024(4) 0.002(3)
C3A3 0.076(6) 0.043(5) 0.116(8) -0.024(5) -0.024(6) -0.007(4)
C3A4 0.073(6) 0.036(4) 0.074(6) -0.019(4) -0.025(5) 0.020(4)
C3A5 0.051(4) 0.043(5) 0.086(6) -0.016(4) -0.019(4) 0.016(4)
C3A6 0.045(4) 0.040(4) 0.051(4) -0.002(3) -0.008(3) 0.002(3)
C4A1 0.038(3) 0.028(3) 0.028(3) -0.001(2) -0.012(2) -0.006(2)
C4A2 0.035(3) 0.039(3) 0.035(3) -0.008(3) -0.012(2) -0.008(3)
C4A3 0.052(4) 0.058(5) 0.035(3) -0.007(3) -0.014(3) -0.020(3)
C4A4 0.064(5) 0.079(6) 0.058(5) -0.005(4) -0.040(4) -0.007(5)
C4A5 0.091(7) 0.056(5) 0.095(7) -0.025(5) -0.067(6) 0.031(5)
C4A6 0.072(5) 0.042(4) 0.081(6) -0.022(4) -0.051(5) 0.018(4)
C5A1 0.030(3) 0.026(3) 0.030(3) -0.009(2) -0.009(2) 0.000(2)
C5A2 0.048(4) 0.034(3) 0.038(3) -0.010(3) -0.004(3) -0.010(3)
C5A3 0.050(4) 0.048(4) 0.034(3) -0.007(3) 0.001(3) -0.014(3)
C5A4 0.044(4) 0.062(5) 0.042(4) -0.026(3) -0.008(3) 0.000(3)
C5A5 0.052(4) 0.040(4) 0.053(4) -0.026(3) -0.004(3) -0.002(3)
C5A6 0.045(4) 0.032(3) 0.046(4) -0.012(3) -0.007(3) -0.003(3)
C1B 0.028(3) 0.019(3) 0.033(3) -0.004(2) -0.010(2) -0.002(2)
C2B 0.028(2) 0.018(2) 0.024(2) -0.0040(19) -0.0046(19) -0.0034(19)
C3B 0.022(2) 0.025(3) 0.021(2) -0.0054(19) -0.0029(18) -0.0021(19)
C4B 0.022(2) 0.023(3) 0.019(2) -0.0029(19) 0.0003(18) -0.0048(19)
C5B 0.025(2) 0.025(3) 0.031(3) -0.002(2) -0.012(2) -0.001(2)
C6B 0.032(3) 0.030(3) 0.038(3) -0.006(2) -0.014(2) -0.011(2)
C7B 0.025(2) 0.015(2) 0.027(2) -0.0019(19) -0.0073(19) 0.0006(18)
C8B 0.027(3) 0.025(3) 0.032(3) -0.008(2) -0.003(2) -0.002(2)
C9B 0.035(3) 0.045(4) 0.046(3) -0.020(3) 0.002(3) -0.018(3)
C1B1 0.026(3) 0.039(3) 0.034(3) -0.012(3) 0.006(2) -0.010(2)
C1B2 0.048(4) 0.041(4) 0.043(4) -0.001(3) -0.011(3) -0.016(3)
C1B3 0.065(5) 0.050(4) 0.045(4) -0.005(3) -0.005(3) -0.033(4)
C1B4 0.039(4) 0.071(5) 0.055(4) -0.029(4) 0.001(3) -0.021(4)
C1B5 0.037(4) 0.069(6) 0.076(6) -0.020(5) -0.017(4) -0.002(4)
C1B6 0.046(4) 0.039(4) 0.069(5) -0.011(4) -0.012(4) -0.005(3)
C10B 0.046(4) 0.032(3) 0.045(3) -0.002(3) -0.016(3) -0.014(3)
C15B 0.036(3) 0.031(3) 0.041(3) -0.005(3) -0.018(3) -0.005(2)
C1C 0.027(2) 0.023(3) 0.025(2) -0.003(2) -0.0070(19) -0.008(2)
C2C 0.025(2) 0.016(2) 0.025(2) -0.0039(18) -0.0031(19) -0.0048(19)
C3C 0.026(2) 0.022(3) 0.026(2) -0.002(2) -0.010(2) -0.001(2)
C4C 0.029(3) 0.022(3) 0.027(2) -0.004(2) -0.011(2) -0.002(2)
C5C 0.020(2) 0.018(2) 0.032(3) -0.004(2) -0.0075(19) -0.0016(18)
C6C 0.026(2) 0.018(2) 0.029(3) -0.0015(19) -0.011(2) -0.0007(19)
C7C 0.028(3) 0.022(3) 0.025(2) -0.001(2) -0.006(2) 0.004(2)
C8C 0.047(3) 0.020(3) 0.032(3) -0.002(2) -0.013(2) -0.003(2)
C9C 0.065(4) 0.023(3) 0.053(4) -0.008(3) -0.029(3) 0.001(3)
C1C1 0.058(4) 0.032(3) 0.045(4) -0.007(3) -0.015(3) -0.007(3)
C1C2 0.081(6) 0.051(5) 0.045(4) -0.003(3) -0.018(4) -0.025(4)
C1C3 0.131(9) 0.054(5) 0.071(6) -0.007(4) -0.053(6) -0.031(6)
C1C4 0.110(9) 0.076(8) 0.126(10) -0.011(7) -0.063(8) -0.035(7)
C1C5 0.098(8) 0.099(9) 0.099(9) -0.004(7) -0.022(7) -0.059(7)
C1C6 0.092(7) 0.076(6) 0.049(4) 0.003(4) -0.010(4) -0.053(6)
C2C1 0.033(3) 0.024(3) 0.027(3) 0.003(2) -0.005(2) -0.004(2)
C2C2 0.040(3) 0.035(3) 0.042(3) -0.004(3) -0.004(3) -0.011(3)
C2C3 0.045(4) 0.042(4) 0.049(4) 0.002(3) 0.004(3) -0.013(3)
C2C4 0.051(4) 0.049(4) 0.042(4) -0.010(3) 0.008(3) -0.001(3)
C2C5 0.057(4) 0.048(4) 0.045(4) -0.016(3) -0.001(3) -0.003(4)
C2C6 0.042(3) 0.040(4) 0.038(3) -0.011(3) 0.000(3) -0.009(3)
C3C1 0.037(3) 0.021(3) 0.032(3) -0.002(2) -0.007(2) -0.002(2)
C3C2 0.054(4) 0.032(3) 0.052(4) -0.017(3) -0.019(3) 0.006(3)
C3C3 0.053(4) 0.045(5) 0.072(5) -0.018(4) -0.013(4) 0.016(4)
C3C4 0.044(4) 0.047(5) 0.065(5) 0.003(4) -0.021(4) 0.005(3)
C3C5 0.042(4) 0.063(5) 0.072(5) -0.015(4) -0.031(4) 0.003(4)
C3C6 0.038(3) 0.047(4) 0.060(4) -0.020(3) -0.021(3) 0.000(3)
C4C1 0.027(3) 0.034(3) 0.029(3) -0.006(2) -0.006(2) 0.001(2)
C4C2 0.040(3) 0.071(5) 0.034(3) -0.013(3) -0.008(3) -0.005(3)
C4C3 0.047(4) 0.101(7) 0.041(4) -0.023(4) -0.004(3) -0.009(4)
C4C4 0.047(4) 0.069(6) 0.048(4) -0.015(4) 0.007(3) -0.005(4)
C4C5 0.032(3) 0.071(6) 0.057(4) -0.021(4) -0.003(3) -0.004(3)
C4C6 0.034(3) 0.055(4) 0.045(4) -0.015(3) -0.010(3) -0.002(3)
C5C1 0.039(3) 0.025(3) 0.033(3) -0.005(2) -0.009(2) -0.001(2)
C5C2 0.057(5) 0.032(4) 0.110(7) 0.002(4) -0.040(5) 0.000(3)
C5C3 0.103(8) 0.025(4) 0.155(11) -0.004(5) -0.064(8) 0.001(5)
C5C4 0.098(7) 0.032(4) 0.088(7) -0.008(4) -0.026(6) -0.023(4)
C5C5 0.062(5) 0.051(4) 0.044(4) -0.016(3) -0.008(3) -0.023(4)
C5C6 0.040(3) 0.031(3) 0.037(3) -0.011(2) -0.012(3) -0.005(3)
C1D 0.035(3) 0.020(3) 0.035(3) -0.003(2) -0.008(2) -0.005(2)
C2D 0.028(3) 0.024(3) 0.021(2) -0.004(2) -0.0024(19) 0.000(2)
C3D 0.026(2) 0.027(3) 0.024(2) -0.004(2) -0.0018(19) -0.004(2)
C4D 0.030(3) 0.023(3) 0.025(2) -0.003(2) -0.010(2) -0.003(2)
C5D 0.027(3) 0.032(3) 0.033(3) 0.000(2) -0.011(2) -0.002(2)
C6D 0.035(3) 0.033(3) 0.047(3) -0.003(3) -0.017(3) -0.011(3)
C7D 0.027(3) 0.022(3) 0.028(3) 0.000(2) -0.003(2) -0.001(2)
C8D 0.034(3) 0.031(3) 0.029(3) -0.006(2) -0.008(2) 0.001(2)
C9D 0.045(4) 0.049(4) 0.034(3) -0.013(3) -0.010(3) -0.005(3)
C1D1 0.043(4) 0.055(4) 0.032(3) -0.019(3) -0.007(3) 0.003(3)
C1D2 0.087(6) 0.045(5) 0.070(5) -0.017(4) -0.039(5) 0.008(4)
C1D3 0.107(8) 0.057(6) 0.092(7) -0.028(5) -0.036(6) -0.010(6)
C1D4 0.079(6) 0.086(7) 0.069(6) -0.036(5) -0.018(5) -0.023(5)
C1D5 0.089(7) 0.079(7) 0.060(5) -0.021(5) -0.034(5) -0.001(5)
C1D6 0.089(6) 0.050(5) 0.054(4) -0.011(4) -0.042(4) 0.000(4)
C10D 0.055(4) 0.034(4) 0.047(4) -0.002(3) -0.023(3) -0.017(3)
C15D 0.048(4) 0.048(4) 0.046(4) -0.016(3) -0.016(3) -0.012(3)
C16D 0.054(4) 0.033(4) 0.060(4) -0.006(3) -0.029(3) -0.010(3)
C17D 0.055(4) 0.036(4) 0.057(4) -0.004(3) -0.028(3) -0.005(3)
C18D 0.067(5) 0.054(5) 0.087(6) -0.003(4) -0.055(5) -0.012(4)
C19D 0.055(5) 0.046(5) 0.107(8) -0.010(5) -0.045(5) 0.004(4)
S2D 0.0530(11) 0.0660(14) 0.0750(14) -0.0178(11) -0.0306(10) 0.0021(10)
C200 0.108(10) 0.104(11) 0.171(15) -0.052(10) -0.039(10) -0.014(9)
Cl20 0.110(3) 0.169(5) 0.186(5) 0.029(4) -0.023(3) -0.047(3)
Cl21 0.149(3) 0.089(2) 0.131(3) -0.016(2) -0.042(2) -0.056(2)
Cl22 0.130(3) 0.080(2) 0.127(3) -0.0060(18) -0.057(2) -0.0331(19)
C400 0.094(10) 0.073(10) 0.35(3) -0.024(14) -0.045(14) -0.013(8)
Cl40 0.315(11) 0.174(7) 0.64(2) -0.153(10) 0.232(12) -0.140(8)
Cl41 0.255(7) 0.143(5) 0.355(10) -0.097(6) -0.206(7) 0.020(5)
Cl42 0.231(6) 0.100(3) 0.336(8) -0.060(4) -0.197(6) -0.011(3)
C600 0.091(15) 0.12(2) 0.13(2) -0.085(17) -0.067(15) 0.050(14)
Cl60 0.257(12) 0.271(14) 0.122(7) 0.014(8) -0.023(7) -0.216(12)
Cl61 0.085(4) 0.137(7) 0.227(10) 0.047(7) -0.040(5) -0.069(5)
Cl62 0.063(3) 0.222(9) 0.123(5) -0.126(6) -0.021(3) 0.013(4)
C500 0.43(8) 0.18(4) 0.15(3) -0.11(3) -0.17(5) 0.16(5)
Cl50 0.294(19) 0.179(13) 0.280(18) -0.046(12) -0.128(15) -0.029(12)
Cl51 0.178(10) 0.229(14) 0.164(10) -0.047(9) -0.034(8) -0.035(10)
Cl52 0.122(7) 0.157(9) 0.257(14) 0.025(9) -0.012(8) -0.023(7)
C100 0.064(5) 0.055(5) 0.074(6) -0.012(4) -0.029(4) -0.003(4)
Cl10 0.184(4) 0.087(2) 0.095(2) -0.0322(17) -0.066(2) -0.028(2)
Cl11 0.0824(16) 0.0817(18) 0.0741(15) -0.0153(13) -0.0270(13) -0.0038(13)
Cl12 0.102(2) 0.0674(16) 0.102(2) -0.0321(14) -0.0314(16) -0.0127(14)

loop_
_atom_type_symbol
_atom_type_description
_atom_type_scat_dispersion_real
_atom_type_scat_dispersion_imag
_atom_type_scat_source
C C 0.0033 0.0016 'International Tables Vol C Tables 4.2.6.8 and 6.1.1.4'
H H 0.0000 0.0000 'International Tables Vol C Tables 4.2.6.8 and 6.1.1.4'
O O 0.0106 0.0060 'International Tables Vol C Tables 4.2.6.8 and 6.1.1.4'
P P 0.1023 0.0942 'International Tables Vol C Tables 4.2.6.8 and 6.1.1.4'
S S 0.1246 0.1234 'International Tables Vol C Tables 4.2.6.8 and 6.1.1.4'
I I -0.4742 1.8119 'International Tables Vol C Tables 4.2.6.8 and 6.1.1.4'
Au Au -2.0133 8.8022 'International Tables Vol C Tables 4.2.6.8 and 6.1.1.4'
Cl Cl 0.1484 0.1585 'International Tables Vol C Tables 4.2.6.8 and 6.1.1.4'

loop_
_geom_angle_atom_site_label_1
_geom_angle_atom_site_label_2
_geom_angle_atom_site_label_3
_geom_angle
_geom_angle_site_symmetry_1
_geom_angle_site_symmetry_3
_geom_angle_publ_flag
P1 Au1 I1 179.07(5) . . ?
P2 Au2 I2 174.18(4) . . ?
P3 Au3 I3 179.41(4) . . ?
P4 Au4 I4 171.66(4) . . ?
O1A P1 C2A1 99.8(2) . . ?
O1A P1 C3A1 107.2(2) . . ?
C2A1 P1 C3A1 104.6(2) . . ?
O1A P1 Au1 114.05(16) . . ?
C2A1 P1 Au1 117.38(18) . . ?
C3A1 P1 Au1 112.53(16) . . ?
O2A P2 C5A1 101.02(19) . . ?
O2A P2 C4A1 104.0(2) . . ?
C5A1 P2 C4A1 104.6(2) . . ?
O2A P2 Au2 120.27(16) . . ?
C5A1 P2 Au2 112.45(15) . . ?
C4A1 P2 Au2 112.79(15) . . ?
O1C P3 C2C1 99.5(2) . . ?
O1C P3 C3C1 106.7(2) . . ?
C2C1 P3 C3C1 103.8(2) . . ?
O1C P3 Au3 114.47(15) . . ?
C2C1 P3 Au3 117.74(15) . . ?
C3C1 P3 Au3 113.05(15) . . ?
O2C P4 C4C1 101.55(19) . . ?
O2C P4 C5C1 104.8(2) . . ?
C4C1 P4 C5C1 103.0(2) . . ?
O2C P4 Au4 120.37(17) . . ?
C4C1 P4 Au4 112.91(15) . . ?
C5C1 P4 Au4 112.28(16) . . ?
C1A O1A P1 119.6(3) . . ?
C5A O2A P2 125.7(3) . . ?
C10B O1B C1B 119.4(5) . . ?
C15B O3B C5B 117.6(4) . . ?
C1C O1C P3 120.7(4) . . ?
C5C O2C P4 123.8(3) . . ?
C10D O1D C1D 117.0(5) . . ?
C15D O3D C5D 118.7(5) . . ?
C6A C1A C2A 122.9(5) . . ?
C6A C1A O1A 118.6(4) . . ?
C2A C1A O1A 118.5(5) . . ?
C3A C2A C1A 116.1(5) . . ?
C3A C2A C7D 122.7(5) . . ?
C1A C2A C7D 121.1(4) . . ?
C2A C3A C4A 124.2(5) . . ?
C3A C4A C5A 116.6(5) . . ?
C3A C4A C7A 119.8(4) . . ?
C5A C4A C7A 123.6(5) . . ?
C6A C5A C4A 121.6(5) . . ?
C6A C5A O2A 121.1(5) . . ?
C4A C5A O2A 117.3(4) . . ?
C1A C6A C5A 118.5(5) . . ?
C2B C7A C4A 109.9(4) . . ?
C2B C7A C8A 111.6(4) . . ?
C4A C7A C8A 111.3(4) . . ?
C9A C8A C7A 113.9(5) . . ?
C1A1 C9A C8A 111.8(5) . . ?
C1A2 C1A1 C1A6 120.0 . . ?
C1A2 C1A1 C9A 118.2(4) . . ?
C1A6 C1A1 C9A 121.8(4) . . ?
C1A3 C1A2 C1A1 120.0 . . ?
C1A4 C1A3 C1A2 120.0 . . ?
C1A3 C1A4 C1A5 120.0 . . ?
C1A6 C1A5 C1A4 120.0 . . ?
C1A5 C1A6 C1A1 120.0 . . ?
C2A2 C2A1 C2A6 120.0 . . ?
C2A2 C2A1 P1 122.7(3) . . ?
C2A6 C2A1 P1 117.2(3) . . ?
C2A1 C2A2 C2A3 120.0 . . ?
C2A4 C2A3 C2A2 120.0 . . ?
C2A5 C2A4 C2A3 120.0 . . ?
C2A4 C2A5 C2A6 120.0 . . ?
C2A5 C2A6 C2A1 120.0 . . ?
C3A2 C3A1 C3A6 120.0 . . ?
C3A2 C3A1 P1 120.6(3) . . ?
C3A6 C3A1 P1 119.3(3) . . ?
C3A3 C3A2 C3A1 120.0 . . ?
C3A2 C3A3 C3A4 120.0 . . ?
C3A5 C3A4 C3A3 120.0 . . ?
C3A4 C3A5 C3A6 120.0 . . ?
C3A5 C3A6 C3A1 120.0 . . ?
C4A2 C4A1 C4A6 120.0 . . ?
C4A2 C4A1 P2 122.7(2) . . ?
C4A6 C4A1 P2 117.3(2) . . ?
C4A3 C4A2 C4A1 120.0 . . ?
C4A2 C4A3 C4A4 120.0 . . ?
C4A3 C4A4 C4A5 120.0 . . ?
C4A6 C4A5 C4A4 120.0 . . ?
C4A5 C4A6 C4A1 120.0 . . ?
C5A2 C5A1 C5A6 120.0 . . ?
C5A2 C5A1 P2 122.3(2) . . ?
C5A6 C5A1 P2 117.7(2) . . ?
C5A1 C5A2 C5A3 120.0 . . ?
C5A4 C5A3 C5A2 120.0 . . ?
C5A3 C5A4 C5A5 120.0 . . ?
C5A4 C5A5 C5A6 120.0 . . ?
C5A5 C5A6 C5A1 120.0 . . ?
C2B C1B C6B 122.6(5) . . ?
C2B C1B O1B 117.2(5) . . ?
C6B C1B O1B 120.0(5) . . ?
C1B C2B C3B 117.2(5) . . ?
C1B C2B C7A 119.4(5) . . ?
C3B C2B C7A 123.4(5) . . ?
C2B C3B C4B 122.0(5) . . ?
C5B C4B C3B 116.9(5) . . ?
C5B C4B C7B 119.6(5) . . ?
C3B C4B C7B 123.6(5) . . ?
C4B C5B C6B 123.7(5) . . ?
C4B C5B O3B 118.1(5) . . ?
C6B C5B O3B 118.2(5) . . ?
C5B C6B C1B 117.6(5) . . ?
C2C C7B C4B 112.3(4) . . ?
C2C C7B C8B 110.6(4) . . ?
C4B C7B C8B 115.2(4) . . ?
C9B C8B C7B 111.2(5) . . ?
C1B1 C9B C8B 114.1(5) . . ?
C1B2 C1B1 C1B6 120.0 . . ?
C1B2 C1B1 C9B 120.1(4) . . ?
C1B6 C1B1 C9B 119.9(4) . . ?
C1B3 C1B2 C1B1 120.0 . . ?
C1B2 C1B3 C1B4 120.0 . . ?
C1B5 C1B4 C1B3 120.0 . . ?
C1B6 C1B5 C1B4 120.0 . . ?
C1B5 C1B6 C1B1 120.0 . . ?
O2B C10B O1B 124.4(6) . . ?
O2B C10B C11B 125.7(6) . . ?
O1B C10B C11B 109.9(6) . . ?
C12B C11B C12B 96.5(7) . . ?
C12B C11B C10B 132.3(7) . . ?
C12B C11B C10B 131.0(7) . . ?
C12B C11B S1B 11.1(6) . . ?
C12B C11B S1B 105.8(6) . . ?
C10B C11B S1B 122.4(5) . . ?
C12B C11B S1B 107.9(6) . . ?
C12B C11B S1B 15.8(5) . . ?
C10B C11B S1B 119.4(5) . . ?
S1B C11B S1B 118.2(4) . . ?
C13B C12B C11B 105.6(9) . . ?
C14B C13B C12B 117.5(12) . . ?
C13B C14B S1B 108.3(10) . . ?
C14B S1B C11B 101.2(6) . . ?
C11B C12B C13B 107.8(10) . . ?
C14B C13B C12B 113.9(11) . . ?
C13B C14B S1B 108.7(10) . . ?
C14B S1B C11B 100.1(6) . . ?
O4B C15B O3B 123.0(5) . . ?
O4B C15B C16B 126.2(6) . . ?
O3B C15B C16B 110.8(5) . . ?
C17B C16B C17B 108.5(9) . . ?
C17B C16B C15B 132.4(6) . . ?
C17B C16B C15B 118.2(9) . . ?
C17B C16B S2B 106.4(5) . . ?
C17B C16B S2B 4(2) . . ?
C15B C16B S2B 120.9(5) . . ?
C17B C16B S2B 9.2(4) . . ?
C17B C16B S2B 117.3(8) . . ?
C15B C16B S2B 124.1(5) . . ?
S2B C16B S2B 115.0(4) . . ?
C16B C17B C18B 110.8(13) . . ?
C19B C18B C17B 108.2(11) . . ?
C18B C19B S2B 117.6(8) . . ?
C16B S2B C19B 85.7(5) . . ?
C18B C17B C16B 121.6(9) . . ?
C19B C18B C17B 104.8(10) . . ?
C18B C19B S2B 113.9(8) . . ?
C16B S2B C19B 92.8(5) . . ?
C2C C1C C6C 123.0(5) . . ?
C2C C1C O1C 118.0(5) . . ?
C6C C1C O1C 118.9(4) . . ?
C1C C2C C3C 116.2(5) . . ?
C1C C2C C7B 120.4(4) . . ?
C3C C2C C7B 123.3(4) . . ?
C2C C3C C4C 124.0(5) . . ?
C5C C4C C3C 116.2(5) . . ?
C5C C4C C7C 123.5(5) . . ?
C3C C4C C7C 120.2(4) . . ?
C6C C5C O2C 121.6(4) . . ?
C6C C5C C4C 121.7(5) . . ?
O2C C5C C4C 116.7(4) . . ?
C1C C6C C5C 118.8(5) . . ?
C4C C7C C8C 111.2(5) . . ?
C4C C7C C4D 109.8(5) . . ?
C8C C7C C4D 112.1(4) . . ?
C7C C8C C9C 115.0(5) . . ?
C1C1 C9C C8C 111.9(5) . . ?
C1C2 C1C1 C1C6 120.0 . . ?
C1C2 C1C1 C9C 120.9(4) . . ?
C1C6 C1C1 C9C 119.1(4) . . ?
C1C3 C1C2 C1C1 120.0 . . ?
C1C2 C1C3 C1C4 120.0 . . ?
C1C3 C1C4 C1C5 120.0 . . ?
C1C6 C1C5 C1C4 120.0 . . ?
C1C5 C1C6 C1C1 120.0 . . ?
C2C2 C2C1 C2C6 120.0 . . ?
C2C2 C2C1 P3 117.6(2) . . ?
C2C6 C2C1 P3 121.6(2) . . ?
C2C3 C2C2 C2C1 120.0 . . ?
C2C4 C2C3 C2C2 120.0 . . ?
C2C5 C2C4 C2C3 120.0 . . ?
C2C4 C2C5 C2C6 120.0 . . ?
C2C5 C2C6 C2C1 120.0 . . ?
C3C2 C3C1 C3C6 120.0 . . ?
C3C2 C3C1 P3 120.2(2) . . ?
C3C6 C3C1 P3 119.6(2) . . ?
C3C1 C3C2 C3C3 120.0 . . ?
C3C4 C3C3 C3C2 120.0 . . ?
C3C5 C3C4 C3C3 120.0 . . ?
C3C4 C3C5 C3C6 120.0 . . ?
C3C5 C3C6 C3C1 120.0 . . ?
C4C2 C4C1 C4C6 120.0 . . ?
C4C2 C4C1 P4 121.5(2) . . ?
C4C6 C4C1 P4 118.4(2) . . ?
C4C3 C4C2 C4C1 120.0 . . ?
C4C2 C4C3 C4C4 120.0 . . ?
C4C5 C4C4 C4C3 120.0 . . ?
C4C4 C4C5 C4C6 120.0 . . ?
C4C5 C4C6 C4C1 120.0 . . ?
C5C2 C5C1 C5C6 120.0 . . ?
C5C2 C5C1 P4 115.7(2) . . ?
C5C6 C5C1 P4 124.3(2) . . ?
C5C1 C5C2 C5C3 120.0 . . ?
C5C2 C5C3 C5C4 120.0 . . ?
C5C5 C5C4 C5C3 120.0 . . ?
C5C6 C5C5 C5C4 120.0 . . ?
C5C5 C5C6 C5C1 120.0 . . ?
C6D C1D C2D 122.4(6) . . ?
C6D C1D O1D 119.5(6) . . ?
C2D C1D O1D 118.0(5) . . ?
C3D C2D C1D 116.8(5) . . ?
C3D C2D C7D 122.7(5) . . ?
C1D C2D C7D 120.3(5) . . ?
C2D C3D C4D 122.2(6) . . ?
C5D C4D C3D 117.5(5) . . ?
C5D C4D C7C 120.3(5) . . ?
C3D C4D C7C 122.2(5) . . ?
C4D C5D C6D 122.2(5) . . ?
C4D C5D O3D 118.3(5) . . ?
C6D C5D O3D 119.3(6) . . ?
C5D C6D C1D 118.9(6) . . ?
C2A C7D C8D 111.2(5) . . ?
C2A C7D C2D 111.7(4) . . ?
C8D C7D C2D 114.7(5) . . ?
C7D C8D C9D 114.0(5) . . ?
C1D1 C9D C8D 114.7(6) . . ?
C1D2 C1D1 C1D6 120.0 . . ?
C1D2 C1D1 C9D 120.6(4) . . ?
C1D6 C1D1 C9D 119.4(4) . . ?
C1D3 C1D2 C1D1 120.0 . . ?
C1D2 C1D3 C1D4 120.0 . . ?
C1D5 C1D4 C1D3 120.0 . . ?
C1D4 C1D5 C1D6 120.0 . . ?
C1D5 C1D6 C1D1 120.0 . . ?
O2D C10D O1D 123.4(7) . . ?
O2D C10D C11D 125.3(7) . . ?
O1D C10D C11D 111.3(6) . . ?
C12D C11D C12D 96.3(9) . . ?
C12D C11D C10D 130.6(9) . . ?
C12D C11D C10D 132.8(7) . . ?
C12D C11D S1D 8.8(8) . . ?
C12D C11D S1D 105.0(7) . . ?
C10D C11D S1D 122.0(6) . . ?
C12D C11D S1D 111.9(8) . . ?
C12D C11D S1D 15.9(5) . . ?
C10D C11D S1D 117.4(5) . . ?
S1D C11D S1D 120.6(5) . . ?
C11D C12D C13D 110.4(12) . . ?
C14D C13D C12D 111.8(13) . . ?
C13D C14D S1D 110.6(11) . . ?
C14D S1D C11D 93.8(7) . . ?
C13D C12D C11D 106.6(10) . . ?
C14D C13D C12D 118.6(13) . . ?
C13D C14D S1D 107.6(11) . . ?
C14D S1D C11D 99.7(7) . . ?
O4D C15D O3D 125.2(7) . . ?
O4D C15D C16D 124.0(7) . . ?
O3D C15D C16D 110.8(6) . . ?
C17D C16D C15D 124.7(7) . . ?
C17D C16D S2D 114.3(6) . . ?
C15D C16D S2D 120.9(5) . . ?
C16D C17D C18D 111.0(8) . . ?
C19D C18D C17D 112.0(7) . . ?
C18D C19D S2D 112.6(7) . . ?
C16D S2D C19D 90.0(4) . . ?
Cl22 C200 Cl20 114.4(7) . . ?
Cl22 C200 Cl21 114.0(6) . . ?
Cl20 C200 Cl21 114.0(7) . . ?
Cl42 C400 Cl40 115.0(8) . . ?
Cl42 C400 Cl41 110.0(8) . . ?
Cl40 C400 Cl41 109.9(8) . . ?
Cl62 C600 Cl60 108.3(9) . . ?
Cl62 C600 Cl61 110.9(9) . . ?
Cl60 C600 Cl61 110.6(8) . . ?
Cl50 C500 Cl51 104.8(11) . . ?
Cl50 C500 Cl52 111.5(11) . . ?
Cl51 C500 Cl52 107.8(12) . . ?
Cl11 C100 Cl10 110.3(4) . . ?
Cl11 C100 Cl12 111.8(5) . . ?
Cl10 C100 Cl12 107.5(5) . . ?

loop_
_geom_bond_atom_site_label_1
_geom_bond_atom_site_label_2
_geom_bond_distance
_geom_bond_site_symmetry_2
_geom_bond_publ_flag
Au1 P1 2.2402(17) . ?
Au1 I1 2.5438(6) . ?
Au2 P2 2.2381(15) . ?
Au2 I2 2.5466(6) . ?
Au3 P3 2.2343(16) . ?
Au3 I3 2.5456(5) . ?
Au4 P4 2.2346(15) . ?
Au4 I4 2.5496(5) . ?
P1 O1A 1.624(4) . ?
P1 C2A1 1.783(3) . ?
P1 C3A1 1.803(4) . ?
P2 O2A 1.621(4) . ?
P2 C5A1 1.802(3) . ?
P2 C4A1 1.815(3) . ?
P3 O1C 1.622(4) . ?
P3 C2C1 1.806(3) . ?
P3 C3C1 1.812(3) . ?
P4 O2C 1.624(4) . ?
P4 C4C1 1.791(3) . ?
P4 C5C1 1.796(4) . ?
O1A C1A 1.411(6) . ?
O2A C5A 1.402(6) . ?
O1B C10B 1.356(7) . ?
O1B C1B 1.403(7) . ?
O2B C10B 1.186(8) . ?
O3B C15B 1.344(7) . ?
O3B C5B 1.409(6) . ?
O4B C15B 1.208(8) . ?
O1C C1C 1.409(6) . ?
O2C C5C 1.396(6) . ?
O1D C10D 1.356(8) . ?
O1D C1D 1.411(7) . ?
O2D C10D 1.192(9) . ?
O3D C15D 1.321(8) . ?
O3D C5D 1.410(7) . ?
O4D C15D 1.196(9) . ?
C1A C6A 1.379(7) . ?
C1A C2A 1.395(7) . ?
C2A C3A 1.384(7) . ?
C2A C7D 1.519(7) . ?
C3A C4A 1.394(7) . ?
C4A C5A 1.399(7) . ?
C4A C7A 1.524(7) . ?
C5A C6A 1.392(7) . ?
C7A C2B 1.522(7) . ?
C7A C8A 1.540(8) . ?
C8A C9A 1.523(7) . ?
C9A C1A1 1.517(8) . ?
C1A1 C1A2 1.3900 . ?
C1A1 C1A6 1.3900 . ?
C1A2 C1A3 1.3900 . ?
C1A3 C1A4 1.3900 . ?
C1A4 C1A5 1.3900 . ?
C1A5 C1A6 1.3900 . ?
C2A1 C2A2 1.3900 . ?
C2A1 C2A6 1.3900 . ?
C2A2 C2A3 1.3900 . ?
C2A3 C2A4 1.3900 . ?
C2A4 C2A5 1.3900 . ?
C2A5 C2A6 1.3900 . ?
C3A1 C3A2 1.3900 . ?
C3A1 C3A6 1.3900 . ?
C3A2 C3A3 1.3900 . ?
C3A3 C3A4 1.3900 . ?
C3A4 C3A5 1.3900 . ?
C3A5 C3A6 1.3900 . ?
C4A1 C4A2 1.3900 . ?
C4A1 C4A6 1.3900 . ?
C4A2 C4A3 1.3900 . ?
C4A3 C4A4 1.3900 . ?
C4A4 C4A5 1.3900 . ?
C4A5 C4A6 1.3900 . ?
C5A1 C5A2 1.3900 . ?
C5A1 C5A6 1.3900 . ?
C5A2 C5A3 1.3900 . ?
C5A3 C5A4 1.3900 . ?
C5A4 C5A5 1.3900 . ?
C5A5 C5A6 1.3900 . ?
C1B C2B 1.381(8) . ?
C1B C6B 1.386(8) . ?
C2B C3B 1.405(7) . ?
C3B C4B 1.407(7) . ?
C4B C5B 1.366(8) . ?
C4B C7B 1.526(7) . ?
C5B C6B 1.379(8) . ?
C7B C2C 1.513(7) . ?
C7B C8B 1.541(8) . ?
C8B C9B 1.533(8) . ?
C9B C1B1 1.515(7) . ?
C1B1 C1B2 1.3900 . ?
C1B1 C1B6 1.3900 . ?
C1B2 C1B3 1.3900 . ?
C1B3 C1B4 1.3900 . ?
C1B4 C1B5 1.3900 . ?
C1B5 C1B6 1.3900 . ?
C10B C11B 1.480(9) . ?
C11B C12B 1.352(12) . ?
C11B C12B 1.469(12) . ?
C11B S1B 1.653(7) . ?
C11B S1B 1.653(8) . ?
C12B C13B 1.455(14) . ?
C13B C14B 1.306(16) . ?
C14B S1B 1.565(12) . ?
C12B C13B 1.485(14) . ?
C13B C14B 1.340(16) . ?
C14B S1B 1.533(13) . ?
C15B C16B 1.458(8) . ?
C16B C17B 1.365(10) . ?
C16B C17B 1.385(18) . ?
C16B S2B 1.639(7) . ?
C16B S2B 1.718(7) . ?
C17B C18B 1.474(16) . ?
C18B C19B 1.353(15) . ?
C19B S2B 1.796(12) . ?
C17B C18B 1.359(12) . ?
C18B C19B 1.353(14) . ?
C19B S2B 1.716(12) . ?
C1C C2C 1.383(7) . ?
C1C C6C 1.384(7) . ?
C2C C3C 1.391(7) . ?
C3C C4C 1.406(7) . ?
C4C C5C 1.402(7) . ?
C4C C7C 1.523(7) . ?
C5C C6C 1.386(7) . ?
C7C C8C 1.523(9) . ?
C7C C4D 1.546(8) . ?
C8C C9C 1.524(9) . ?
C9C C1C1 1.512(8) . ?
C1C1 C1C2 1.3900 . ?
C1C1 C1C6 1.3900 . ?
C1C2 C1C3 1.3900 . ?
C1C3 C1C4 1.3900 . ?
C1C4 C1C5 1.3900 . ?
C1C5 C1C6 1.3900 . ?
C2C1 C2C2 1.3900 . ?
C2C1 C2C6 1.3900 . ?
C2C2 C2C3 1.3900 . ?
C2C3 C2C4 1.3900 . ?
C2C4 C2C5 1.3900 . ?
C2C5 C2C6 1.3900 . ?
C3C1 C3C2 1.3900 . ?
C3C1 C3C6 1.3900 . ?
C3C2 C3C3 1.3900 . ?
C3C3 C3C4 1.3900 . ?
C3C4 C3C5 1.3900 . ?
C3C5 C3C6 1.3900 . ?
C4C1 C4C2 1.3900 . ?
C4C1 C4C6 1.3900 . ?
C4C2 C4C3 1.3900 . ?
C4C3 C4C4 1.3900 . ?
C4C4 C4C5 1.3900 . ?
C4C5 C4C6 1.3900 . ?
C5C1 C5C2 1.3900 . ?
C5C1 C5C6 1.3900 . ?
C5C2 C5C3 1.3900 . ?
C5C3 C5C4 1.3900 . ?
C5C4 C5C5 1.3900 . ?
C5C5 C5C6 1.3900 . ?
C1D C6D 1.367(8) . ?
C1D C2D 1.384(8) . ?
C2D C3D 1.382(8) . ?
C2D C7D 1.538(7) . ?
C3D C4D 1.402(7) . ?
C4D C5D 1.364(8) . ?
C5D C6D 1.366(9) . ?
C7D C8D 1.526(9) . ?
C8D C9D 1.528(8) . ?
C9D C1D1 1.489(8) . ?
C1D1 C1D2 1.3900 . ?
C1D1 C1D6 1.3900 . ?
C1D2 C1D3 1.3900 . ?
C1D3 C1D4 1.3900 . ?
C1D4 C1D5 1.3900 . ?
C1D5 C1D6 1.3900 . ?
C10D C11D 1.476(9) . ?
C11D C12D 1.299(15) . ?
C11D C12D 1.469(12) . ?
C11D S1D 1.689(10) . ?
C11D S1D 1.696(8) . ?
C12D C13D 1.486(15) . ?
C13D C14D 1.335(17) . ?
C14D S1D 1.645(15) . ?
C12D C13D 1.435(14) . ?
C13D C14D 1.309(17) . ?
C14D S1D 1.578(14) . ?
C15D C16D 1.497(10) . ?
C16D C17D 1.321(10) . ?
C16D S2D 1.697(8) . ?
C17D C18D 1.450(11) . ?
C18D C19D 1.324(13) . ?
C19D S2D 1.727(9) . ?
C200 Cl22 1.696(10) . ?
C200 Cl20 1.703(11) . ?
C200 Cl21 1.724(10) . ?
C400 Cl42 1.682(11) . ?
C400 Cl40 1.692(11) . ?
C400 Cl41 1.730(12) . ?
C600 Cl62 1.694(12) . ?
C600 Cl60 1.710(13) . ?
C600 Cl61 1.713(12) . ?
C500 Cl50 1.699(14) . ?
C500 Cl51 1.718(15) . ?
C500 Cl52 1.729(14) . ?
C100 Cl11 1.737(7) . ?
C100 Cl10 1.754(8) . ?
C100 Cl12 1.756(8) . ?
